data_7042108
loop_
_publ_author_name
'Varga, F.'
'Rajn\'ak, C'
'Titi\<s, J'
'Monco\<l, J'
'Bo\<ca, R'

_publ_section_title
;
 Slow magnetic relaxation in a Co(ii) octahedral-tetrahedral system formed
 of a [CoL3](2+) core with L = bis(diphenylphosphanoxido) methane and
 tetrahedral [CoBr4](2-) counter anions.
;
_journal_issue 13
_journal_name_full 'Dalton transactions (Cambridge, England : 2003)'
_journal_page_first 4148
_journal_page_last 4151
_journal_paper_doi 10.1039/c7dt00376e
_journal_volume 46
_journal_year 2017
_chemical_formula_moiety 'C25 H22 P2'
_chemical_formula_sum 'C25 H22 P2'
_chemical_formula_weight 384.36
_space_group_crystal_system orthorhombic
_space_group_IT_number 61
_space_group_name_Hall '-P 2ac 2ab'
_space_group_name_H-M_alt 'P b c a'
_symmetry_space_group_name_Hall '-P 2ac 2ab'
_symmetry_space_group_name_H-M 'P b c a'
_atom_sites_solution_hydrogens geom
_atom_sites_solution_primary direct
_audit_creation_date 2017-01-08
_audit_creation_method
;
Olex2 1.2
(compiled 2016.11.30 svn.r3356 for OlexSys, GUI svn.r5269)
;
_audit_update_record
;
2017-01-08 deposited with the CCDC.
2017-02-20 downloaded from the CCDC.
;
_cell_angle_alpha 90
_cell_angle_beta 90
_cell_angle_gamma 90
_cell_formula_units_Z 8
_cell_length_a 9.7475(3)
_cell_length_b 10.2186(4)
_cell_length_c 40.1933(11)
_cell_measurement_reflns_used 20310
_cell_measurement_temperature 100
_cell_measurement_theta_max 71.71
_cell_measurement_theta_min 4.40
_cell_volume 4003.5(2)
_computing_cell_refinement 'STOE X-AREA'
_computing_data_collection 'STOE X-AREA'
_computing_data_reduction 'STOE X-RED'
_computing_molecular_graphics 'Olex2 (Dolomanov et al., 2009)'
_computing_publication_material 'Olex2 (Dolomanov et al., 2009)'
_computing_structure_refinement 'ShelXL (Sheldrick, 2015)'
_computing_structure_solution 'ShelXT (Sheldrick, 2015)'
_diffrn_ambient_temperature 100
_diffrn_detector Pilatus300K
_diffrn_detector_area_resol_mean 5.81
_diffrn_detector_type STOE
_diffrn_measured_fraction_theta_full 0.999
_diffrn_measured_fraction_theta_max 0.994
_diffrn_measurement_device_type 'Stoe StadiVari'
_diffrn_measurement_method '\w scans'
_diffrn_radiation_collimation '0.6 mm diameter'
_diffrn_radiation_monochromator 'Graded multilayer mirror'
_diffrn_radiation_polarisn_norm 270
_diffrn_radiation_type 'Cu K\a'
_diffrn_radiation_wavelength 1.54186
_diffrn_reflns_av_R_equivalents 0.0417
_diffrn_reflns_av_unetI/netI 0.0385
_diffrn_reflns_Laue_measured_fraction_full 0.999
_diffrn_reflns_Laue_measured_fraction_max 0.994
_diffrn_reflns_limit_h_max 10
_diffrn_reflns_limit_h_min -11
_diffrn_reflns_limit_k_max 12
_diffrn_reflns_limit_k_min -11
_diffrn_reflns_limit_l_max 48
_diffrn_reflns_limit_l_min -22
_diffrn_reflns_number 26661
_diffrn_reflns_point_group_measured_fraction_full 0.999
_diffrn_reflns_point_group_measured_fraction_max 0.994
_diffrn_reflns_theta_full 67.686
_diffrn_reflns_theta_max 71.279
_diffrn_reflns_theta_min 4.400
_diffrn_source 'Genix3D Cu HF'
_diffrn_source_current 0.600
_diffrn_source_power 0.030
_diffrn_source_voltage 50
_exptl_absorpt_coefficient_mu 2.003
_exptl_absorpt_correction_T_max 0.709
_exptl_absorpt_correction_T_min 0.694
_exptl_absorpt_correction_type multi-scan
_exptl_absorpt_process_details X-AREA
_exptl_crystal_colour colourless
_exptl_crystal_colour_primary colourless
_exptl_crystal_density_diffrn 1.275
_exptl_crystal_description needle
_exptl_crystal_F_000 1616
_exptl_crystal_size_max 0.47
_exptl_crystal_size_mid 0.08
_exptl_crystal_size_min 0.05
_refine_diff_density_max 0.699
_refine_diff_density_min -0.228
_refine_diff_density_rms 0.043
_refine_ls_extinction_method none
_refine_ls_goodness_of_fit_ref 0.905
_refine_ls_hydrogen_treatment constr
_refine_ls_matrix_type full
_refine_ls_number_parameters 244
_refine_ls_number_reflns 3861
_refine_ls_number_restraints 0
_refine_ls_restrained_S_all 0.905
_refine_ls_R_factor_all 0.0412
_refine_ls_R_factor_gt 0.0295
_refine_ls_shift/su_max 0.002
_refine_ls_shift/su_mean 0.000
_refine_ls_structure_factor_coef Fsqd
_refine_ls_weighting_details 'w=1/[\s^2^(Fo^2^)+(0.0465P)^2^] where P=(Fo^2^+2Fc^2^)/3'
_refine_ls_weighting_scheme calc
_refine_ls_wR_factor_gt 0.0720
_refine_ls_wR_factor_ref 0.0741
_reflns_Friedel_coverage 0.000
_reflns_number_gt 2942
_reflns_number_total 3861
_reflns_threshold_expression 'I > 2\s(I)'
_cod_data_source_file c7dt00376e2.cif
_cod_data_source_block mkcr01ligand
_cod_depositor_comments 'Adding full bibliography for 7042108--7042109.cif.'
_cod_database_code 7042108
_shelx_space_group_comment
;
The symmetry employed for this shelxl refinement is uniquely defined
by the following loop, which should always be used as a source of
symmetry information in preference to the above space-group names.
They are only intended as comments.
;
_shelx_estimated_absorpt_t_max 0.906
_shelx_estimated_absorpt_t_min 0.453
_olex2_refinement_description
;
1. Fixed Uiso
 At 1.2 times of:
  All C(H) groups, All C(H,H) groups
2.a Secondary CH2 refined with riding coordinates:
 C1(H1A,H1B)
2.b Aromatic/amide H refined with riding coordinates:
 C3(H3), C4(H4), C5(H5), C6(H6), C7(H7), C9(H9), C10(H10), C11(H11), C12(H12),
 C13(H13), C15(H15), C16(H16), C17(H17), C18(H18), C19(H19), C21(H21), C22(H22),
  C23(H23), C24(H24), C25(H25)
;
_shelx_shelxl_version_number 2016/6
_olex2_submission_special_instructions 'No special instructions were received'

loop_
_space_group_symop_operation_xyz
'x, y, z'
'-x+1/2, -y, z+1/2'
'-x, y+1/2, -z+1/2'
'x+1/2, -y+1/2, -z'
'-x, -y, -z'
'x-1/2, y, -z-1/2'
'x, -y-1/2, z-1/2'
'-x-1/2, y-1/2, z'

loop_
_atom_site_label
_atom_site_type_symbol
_atom_site_fract_x
_atom_site_fract_y
_atom_site_fract_z
_atom_site_U_iso_or_equiv
_atom_site_adp_type
_atom_site_occupancy
_atom_site_site_symmetry_order
_atom_site_calc_flag
_atom_site_refinement_flags_posn
P1 P 0.27009(4) 0.34860(4) 0.65463(2) 0.01962(10) Uani 1 1 d .
P2 P 0.03455(4) 0.39442(4) 0.60939(2) 0.01895(10) Uani 1 1 d .
C1 C 0.20295(15) 0.46129(15) 0.62224(4) 0.0208(3) Uani 1 1 d .
H1A H 0.192213 0.550709 0.631350 0.025 Uiso 1 1 calc R
H1B H 0.266383 0.464917 0.603022 0.025 Uiso 1 1 calc R
C2 C 0.44803(15) 0.40388(15) 0.65990(4) 0.0202(3) Uani 1 1 d .
C3 C 0.49873(16) 0.52277(16) 0.64806(4) 0.0237(3) Uani 1 1 d .
H3 H 0.439216 0.581464 0.636761 0.028 Uiso 1 1 calc R
C4 C 0.63598(16) 0.55601(18) 0.65269(4) 0.0285(4) Uani 1 1 d .
H4 H 0.669779 0.636957 0.644443 0.034 Uiso 1 1 calc R
C5 C 0.72324(16) 0.47139(18) 0.66927(4) 0.0296(4) Uani 1 1 d .
H5 H 0.816887 0.494081 0.672362 0.035 Uiso 1 1 calc R
C6 C 0.67361(16) 0.35326(18) 0.68138(4) 0.0288(4) Uani 1 1 d .
H6 H 0.733236 0.295551 0.692969 0.035 Uiso 1 1 calc R
C7 C 0.53718(16) 0.31922(16) 0.67660(4) 0.0234(3) Uani 1 1 d .
H7 H 0.504145 0.237832 0.684746 0.028 Uiso 1 1 calc R
C8 C 0.18829(14) 0.42098(15) 0.69159(4) 0.0190(3) Uani 1 1 d .
C9 C 0.07199(16) 0.36180(16) 0.70498(4) 0.0257(3) Uani 1 1 d .
H9 H 0.036053 0.284891 0.694963 0.031 Uiso 1 1 calc R
C10 C 0.00810(17) 0.41421(18) 0.73284(5) 0.0311(4) Uani 1 1 d .
H10 H -0.071986 0.373751 0.741535 0.037 Uiso 1 1 calc R
C11 C 0.06040(17) 0.52490(17) 0.74798(4) 0.0293(4) Uani 1 1 d .
H11 H 0.017660 0.559340 0.767335 0.035 Uiso 1 1 calc R
C12 C 0.17544(16) 0.58545(17) 0.73482(4) 0.0276(4) Uani 1 1 d .
H12 H 0.211253 0.662047 0.745018 0.033 Uiso 1 1 calc R
C13 C 0.23818(15) 0.53411(16) 0.70677(4) 0.0228(3) Uani 1 1 d .
H13 H 0.316417 0.576656 0.697730 0.027 Uiso 1 1 calc R
C14 C -0.02936(14) 0.52656(15) 0.58251(4) 0.0192(3) Uani 1 1 d .
C15 C -0.06546(14) 0.51020(16) 0.54914(4) 0.0216(3) Uani 1 1 d .
H15 H -0.054157 0.427289 0.538806 0.026 Uiso 1 1 calc R
C16 C -0.11779(16) 0.61455(16) 0.53098(4) 0.0258(4) Uani 1 1 d .
H16 H -0.141826 0.602501 0.508276 0.031 Uiso 1 1 calc R
C17 C -0.13523(17) 0.73595(17) 0.54568(4) 0.0283(4) Uani 1 1 d .
H17 H -0.169975 0.807238 0.533062 0.034 Uiso 1 1 calc R
C18 C -0.10165(17) 0.75287(16) 0.57895(4) 0.0287(4) Uani 1 1 d .
H18 H -0.113878 0.835813 0.589209 0.034 Uiso 1 1 calc R
C19 C -0.05040(15) 0.64908(16) 0.59718(4) 0.0243(3) Uani 1 1 d .
H19 H -0.029121 0.661144 0.620045 0.029 Uiso 1 1 calc R
C20 C 0.08045(15) 0.26868(15) 0.57890(4) 0.0198(3) Uani 1 1 d .
C21 C -0.02222(17) 0.17889(16) 0.57097(4) 0.0269(4) Uani 1 1 d .
H21 H -0.109236 0.185683 0.581477 0.032 Uiso 1 1 calc R
C22 C 0.0003(2) 0.08022(17) 0.54811(5) 0.0342(4) Uani 1 1 d .
H22 H -0.071329 0.020914 0.542715 0.041 Uiso 1 1 calc R
C23 C 0.1275(2) 0.06783(18) 0.53308(4) 0.0362(4) Uani 1 1 d .
H23 H 0.143599 -0.000516 0.517543 0.043 Uiso 1 1 calc R
C24 C 0.23043(18) 0.15493(19) 0.54074(4) 0.0339(4) Uani 1 1 d .
H24 H 0.317679 0.146395 0.530438 0.041 Uiso 1 1 calc R
C25 C 0.20776(16) 0.25544(16) 0.56347(4) 0.0257(4) Uani 1 1 d .
H25 H 0.279411 0.315301 0.568482 0.031 Uiso 1 1 calc R

loop_
_atom_site_aniso_label
_atom_site_aniso_U_11
_atom_site_aniso_U_22
_atom_site_aniso_U_33
_atom_site_aniso_U_23
_atom_site_aniso_U_13
_atom_site_aniso_U_12
P1 0.02078(18) 0.0238(2) 0.0143(2) -0.00038(16) -0.00147(14) 0.00033(15)
P2 0.02025(18) 0.0231(2) 0.0135(2) -0.00060(15) -0.00102(15) -0.00107(14)
C1 0.0239(7) 0.0243(8) 0.0141(8) -0.0001(6) -0.0042(6) -0.0027(6)
C2 0.0199(7) 0.0276(8) 0.0130(8) -0.0042(6) 0.0009(6) 0.0036(6)
C3 0.0232(8) 0.0296(8) 0.0182(9) 0.0005(7) 0.0000(6) 0.0008(6)
C4 0.0268(8) 0.0368(10) 0.0219(10) -0.0009(7) 0.0030(7) -0.0042(7)
C5 0.0186(7) 0.0462(11) 0.0239(10) -0.0063(8) 0.0019(6) 0.0001(7)
C6 0.0249(8) 0.0398(9) 0.0218(9) -0.0051(7) -0.0030(7) 0.0105(7)
C7 0.0274(8) 0.0273(8) 0.0157(9) -0.0032(6) 0.0016(6) 0.0040(6)
C8 0.0182(7) 0.0255(8) 0.0132(8) 0.0028(6) -0.0028(6) 0.0042(6)
C9 0.0262(8) 0.0281(8) 0.0230(9) 0.0006(7) 0.0001(7) -0.0026(6)
C10 0.0268(8) 0.0391(10) 0.0275(10) 0.0030(8) 0.0074(7) -0.0017(7)
C11 0.0288(9) 0.0411(10) 0.0179(9) -0.0012(7) 0.0033(7) 0.0073(7)
C12 0.0279(8) 0.0335(9) 0.0214(9) -0.0064(7) -0.0026(7) 0.0020(7)
C13 0.0206(7) 0.0295(8) 0.0184(9) -0.0002(7) -0.0010(6) -0.0004(6)
C14 0.0174(7) 0.0244(8) 0.0158(8) 0.0011(6) 0.0003(6) -0.0020(6)
C15 0.0213(7) 0.0251(8) 0.0184(9) -0.0025(6) -0.0017(6) -0.0009(6)
C16 0.0273(8) 0.0315(9) 0.0188(9) 0.0014(7) -0.0053(7) -0.0019(6)
C17 0.0303(8) 0.0263(9) 0.0282(10) 0.0048(7) -0.0060(7) 0.0005(7)
C18 0.0333(9) 0.0240(8) 0.0288(11) -0.0038(7) -0.0031(7) 0.0019(7)
C19 0.0267(8) 0.0286(8) 0.0175(9) -0.0036(7) -0.0031(6) -0.0006(6)
C20 0.0238(7) 0.0217(8) 0.0138(9) 0.0025(6) -0.0033(6) 0.0018(6)
C21 0.0327(8) 0.0288(9) 0.0192(9) 0.0013(7) -0.0028(7) -0.0061(7)
C22 0.0534(11) 0.0254(9) 0.0240(10) -0.0002(7) -0.0109(8) -0.0077(8)
C23 0.0612(12) 0.0277(9) 0.0195(10) -0.0052(7) -0.0119(9) 0.0151(8)
C24 0.0355(9) 0.0445(11) 0.0217(9) -0.0029(8) -0.0039(7) 0.0195(8)
C25 0.0247(8) 0.0318(9) 0.0204(9) -0.0009(7) -0.0037(7) 0.0039(7)

loop_
_atom_type_symbol
_atom_type_description
_atom_type_scat_dispersion_real
_atom_type_scat_dispersion_imag
_atom_type_scat_source
C C 0.0181 0.0091 'International Tables Vol C Tables 4.2.6.8 and 6.1.1.4'
H H 0.0000 0.0000 'International Tables Vol C Tables 4.2.6.8 and 6.1.1.4'
P P 0.2955 0.4335 'International Tables Vol C Tables 4.2.6.8 and 6.1.1.4'

loop_
_geom_angle_atom_site_label_1
_geom_angle_atom_site_label_2
_geom_angle_atom_site_label_3
_geom_angle
C2 P1 C1 102.87(7)
C2 P1 C8 101.10(7)
C8 P1 C1 99.44(7)
C14 P2 C1 101.15(7)
C20 P2 C1 103.23(7)
C20 P2 C14 101.81(7)
P1 C1 H1A 110.5
P1 C1 H1B 110.5
P2 C1 P1 106.20(8)
P2 C1 H1A 110.5
P2 C1 H1B 110.5
H1A C1 H1B 108.7
C3 C2 P1 124.27(12)
C3 C2 C7 118.85(14)
C7 C2 P1 116.87(12)
C2 C3 H3 119.8
C4 C3 C2 120.47(15)
C4 C3 H3 119.8
C3 C4 H4 119.9
C5 C4 C3 120.15(16)
C5 C4 H4 119.9
C4 C5 H5 120.1
C4 C5 C6 119.86(15)
C6 C5 H5 120.1
C5 C6 H6 119.9
C7 C6 C5 120.21(16)
C7 C6 H6 119.9
C2 C7 H7 119.8
C6 C7 C2 120.46(16)
C6 C7 H7 119.8
C9 C8 P1 119.33(12)
C9 C8 C13 118.33(15)
C13 C8 P1 122.34(12)
C8 C9 H9 119.7
C10 C9 C8 120.60(16)
C10 C9 H9 119.7
C9 C10 H10 119.8
C11 C10 C9 120.35(15)
C11 C10 H10 119.8
C10 C11 H11 120.1
C10 C11 C12 119.73(16)
C12 C11 H11 120.1
C11 C12 H12 120.0
C11 C12 C13 119.91(16)
C13 C12 H12 120.0
C8 C13 H13 119.5
C12 C13 C8 121.05(15)
C12 C13 H13 119.5
C15 C14 P2 124.20(12)
C15 C14 C19 118.36(14)
C19 C14 P2 117.33(12)
C14 C15 H15 119.8
C16 C15 C14 120.35(15)
C16 C15 H15 119.8
C15 C16 H16 119.7
C17 C16 C15 120.56(16)
C17 C16 H16 119.7
C16 C17 H17 120.2
C16 C17 C18 119.60(15)
C18 C17 H17 120.2
C17 C18 H18 120.0
C19 C18 C17 120.03(15)
C19 C18 H18 120.0
C14 C19 H19 119.5
C18 C19 C14 121.06(15)
C18 C19 H19 119.5
C21 C20 P2 116.06(12)
C25 C20 P2 125.69(12)
C25 C20 C21 118.25(15)
C20 C21 H21 119.4
C22 C21 C20 121.18(16)
C22 C21 H21 119.4
C21 C22 H22 120.0
C21 C22 C23 119.96(17)
C23 C22 H22 120.0
C22 C23 H23 120.1
C24 C23 C22 119.73(16)
C24 C23 H23 120.1
C23 C24 H24 119.7
C23 C24 C25 120.55(17)
C25 C24 H24 119.7
C20 C25 H25 119.8
C24 C25 C20 120.32(16)
C24 C25 H25 119.8

loop_
_geom_bond_atom_site_label_1
_geom_bond_atom_site_label_2
_geom_bond_distance
P1 C1 1.8574(16)
P1 C2 1.8364(15)
P1 C8 1.8410(15)
P2 C1 1.8514(15)
P2 C14 1.8382(16)
P2 C20 1.8312(16)
C1 H1A 0.9900
C1 H1B 0.9900
C2 C3 1.395(2)
C2 C7 1.398(2)
C3 H3 0.9500
C3 C4 1.393(2)
C4 H4 0.9500
C4 C5 1.384(2)
C5 H5 0.9500
C5 C6 1.389(3)
C6 H6 0.9500
C6 C7 1.388(2)
C7 H7 0.9500
C8 C9 1.393(2)
C8 C13 1.395(2)
C9 H9 0.9500
C9 C10 1.389(2)
C10 H10 0.9500
C10 C11 1.382(3)
C11 H11 0.9500
C11 C12 1.386(2)
C12 H12 0.9500
C12 C13 1.386(2)
C13 H13 0.9500
C14 C15 1.397(2)
C14 C19 1.399(2)
C15 H15 0.9500
C15 C16 1.389(2)
C16 H16 0.9500
C16 C17 1.385(2)
C17 H17 0.9500
C17 C18 1.388(2)
C18 H18 0.9500
C18 C19 1.383(2)
C19 H19 0.9500
C20 C21 1.395(2)
C20 C25 1.394(2)
C21 H21 0.9500
C21 C22 1.382(2)
C22 H22 0.9500
C22 C23 1.385(3)
C23 H23 0.9500
C23 C24 1.376(3)
C24 H24 0.9500
C24 C25 1.392(2)
C25 H25 0.9500

loop_
_geom_torsion_atom_site_label_1
_geom_torsion_atom_site_label_2
_geom_torsion_atom_site_label_3
_geom_torsion_atom_site_label_4
_geom_torsion
P1 C2 C3 C4 -178.93(13)
P1 C2 C7 C6 179.49(12)
P1 C8 C9 C10 -179.99(13)
P1 C8 C13 C12 -179.19(12)
P2 C14 C15 C16 177.58(12)
P2 C14 C19 C18 -178.30(13)
P2 C20 C21 C22 179.56(13)
P2 C20 C25 C24 179.64(13)
C1 P1 C2 C3 14.59(15)
C1 P1 C2 C7 -164.68(12)
C1 P1 C8 C9 101.60(13)
C1 P1 C8 C13 -78.08(13)
C1 P2 C14 C15 121.71(13)
C1 P2 C14 C19 -62.19(13)
C1 P2 C20 C21 164.37(12)
C1 P2 C20 C25 -15.18(15)
C2 P1 C1 P2 169.64(7)
C2 P1 C8 C9 -153.16(12)
C2 P1 C8 C13 27.16(14)
C2 C3 C4 C5 -0.3(3)
C3 C2 C7 C6 0.2(2)
C3 C4 C5 C6 -0.2(3)
C4 C5 C6 C7 0.7(3)
C5 C6 C7 C2 -0.7(2)
C7 C2 C3 C4 0.3(2)
C8 P1 C1 P2 -86.58(8)
C8 P1 C2 C3 -87.90(14)
C8 P1 C2 C7 92.83(13)
C8 C9 C10 C11 -1.0(3)
C9 C8 C13 C12 1.1(2)
C9 C10 C11 C12 1.4(3)
C10 C11 C12 C13 -0.6(3)
C11 C12 C13 C8 -0.7(2)
C13 C8 C9 C10 -0.3(2)
C14 P2 C1 P1 172.00(8)
C14 P2 C20 C21 -91.03(13)
C14 P2 C20 C25 89.42(14)
C14 C15 C16 C17 -0.2(2)
C15 C14 C19 C18 -2.0(2)
C15 C16 C17 C18 -0.8(2)
C16 C17 C18 C19 0.4(3)
C17 C18 C19 C14 1.0(2)
C19 C14 C15 C16 1.5(2)
C20 P2 C1 P1 -82.89(9)
C20 P2 C14 C15 15.48(14)
C20 P2 C14 C19 -168.43(12)
C20 C21 C22 C23 1.2(3)
C21 C20 C25 C24 0.1(2)
C21 C22 C23 C24 -0.7(3)
C22 C23 C24 C25 0.0(3)
C23 C24 C25 C20 0.3(3)
C25 C20 C21 C22 -0.9(2)
